data_7160880
loop_
_publ_author_name
'Potapov, Konstantin V.'
'Novikov, Maxim A.'
'Kozmenko, Yaroslav V.'
'Solyev, Pavel N.'
'Volodin, Alexander D.'
'Korlyukov, Alexander'
'Novikov, Roman A.'
'Tomilov, Yury'

_publ_section_title
;
 Stereoselective synthesis of functionalized
 perhydropyrrolo[1,2-b]isoxazoles based on (3+2)-annulation of
 donor-acceptor cyclopropanes and isoxazolines
;
_journal_name_full 'Organic &amp; Biomolecular Chemistry'
_journal_paper_doi 10.1039/D5OB01604E
_journal_year 2025
_chemical_formula_moiety 'C21 H22 N2 O9'
_chemical_formula_sum 'C21 H22 N2 O9'
_chemical_formula_weight 446.40
_space_group_crystal_system triclinic
_space_group_IT_number 2
_space_group_name_Hall '-P 1'
_space_group_name_H-M_alt 'P -1'
_atom_sites_solution_hydrogens geom
_atom_sites_solution_primary dual
_audit_block_doi 10.5517/ccdc.csd.cc2pmm54
_audit_creation_date 2025-09-24
_audit_creation_method
;
Olex2 1.5
(compiled 2025.07.13 svn.rb7424aed for OlexSys, GUI svn.r7314)
;
_audit_update_record
;
2025-09-25 deposited with the CCDC.	2025-11-27 downloaded from the CCDC.
;
_cell_angle_alpha 71.30(3)
_cell_angle_beta 80.52(3)
_cell_angle_gamma 76.20(3)
_cell_formula_units_Z 2
_cell_length_a 8.598(6)
_cell_length_b 10.180(6)
_cell_length_c 12.966(12)
_cell_measurement_reflns_used 64
_cell_measurement_temperature 120
_cell_measurement_theta_max 15.64
_cell_measurement_theta_min 2.45
_cell_volume 1039.1(14)
_computing_cell_refinement 'SAINT V8.40B (?, 2016)'
_computing_data_reduction 'SAINT V8.40B (?, 2016)'
_computing_molecular_graphics 'Olex2 1.5 (Dolomanov et al., 2009)'
_computing_publication_material 'Olex2 1.5 (Dolomanov et al., 2009)'
_computing_structure_refinement 'XL  (Sheldrick, 2008)'
_computing_structure_solution 'XT  (Sheldrick, 2015)'
_diffrn_ambient_temperature 120
_diffrn_detector_area_resol_mean 8
_diffrn_measured_fraction_theta_full 0.999
_diffrn_measured_fraction_theta_max 0.997
_diffrn_measurement_device_type 'Bruker APEX-II CCD'
_diffrn_measurement_method '\f and \w scans'
_diffrn_radiation_monochromator graphite
_diffrn_radiation_type MoK\a
_diffrn_radiation_wavelength 0.71073
_diffrn_reflns_av_R_equivalents 0.0497
_diffrn_reflns_av_unetI/netI 0.0816
_diffrn_reflns_Laue_measured_fraction_full 0.999
_diffrn_reflns_Laue_measured_fraction_max 0.997
_diffrn_reflns_limit_h_max 11
_diffrn_reflns_limit_h_min -11
_diffrn_reflns_limit_k_max 13
_diffrn_reflns_limit_k_min -13
_diffrn_reflns_limit_l_max 17
_diffrn_reflns_limit_l_min -17
_diffrn_reflns_number 16774
_diffrn_reflns_point_group_measured_fraction_full 0.999
_diffrn_reflns_point_group_measured_fraction_max 0.997
_diffrn_reflns_theta_full 25.242
_diffrn_reflns_theta_max 28.697
_diffrn_reflns_theta_min 1.666
_diffrn_source 'sealed tube'
_diffrn_source_current 30.0
_diffrn_source_power 1.5
_diffrn_source_voltage 50.0
_diffrn_standards_number 0
_exptl_absorpt_coefficient_mu 0.113
_exptl_absorpt_correction_T_max 0.7463
_exptl_absorpt_correction_T_min 0.6799
_exptl_absorpt_correction_type none
_exptl_absorpt_process_details
;
SADABS-2016/2 (Bruker,2016/2) was used for absorption correction.
wR2(int) was 0.0779 before and 0.0439 after correction.
The Ratio of minimum to maximum transmission is 0.9110.
The \l/2 correction factor is Not present.
;
_exptl_crystal_colour colourless
_exptl_crystal_colour_primary colourless
_exptl_crystal_density_diffrn 1.427
_exptl_crystal_description block
_exptl_crystal_F_000 468
_exptl_crystal_size_max 0.12
_exptl_crystal_size_mid 0.1
_exptl_crystal_size_min 0.06
_refine_diff_density_max 0.560
_refine_diff_density_min -0.299
_refine_diff_density_rms 0.060
_refine_ls_extinction_method none
_refine_ls_goodness_of_fit_ref 1.048
_refine_ls_hydrogen_treatment constr
_refine_ls_matrix_type full
_refine_ls_number_parameters 293
_refine_ls_number_reflns 5364
_refine_ls_number_restraints 0
_refine_ls_restrained_S_all 1.048
_refine_ls_R_factor_all 0.1040
_refine_ls_R_factor_gt 0.0580
_refine_ls_shift/su_max 0.000
_refine_ls_shift/su_mean 0.000
_refine_ls_structure_factor_coef Fsqd
_refine_ls_weighting_details 'w=1/[\s^2^(Fo^2^)+(0.0614P)^2^+0.3510P] where P=(Fo^2^+2Fc^2^)/3'
_refine_ls_weighting_scheme calc
_refine_ls_wR_factor_gt 0.1372
_refine_ls_wR_factor_ref 0.1544
_reflns_Friedel_coverage 0.000
_reflns_number_gt 3358
_reflns_number_total 5364
_reflns_threshold_expression 'I > 2\s(I)'
_cod_data_source_file d5ob01604e2.cif
_cod_data_source_block kb1523102
_cod_original_sg_symbol_H-M P-1
_cod_database_code 7160880
_shelxl_version_number 2014/6
_shelx_space_group_comment
;
The symmetry employed for this shelxl refinement is uniquely defined
by the following loop, which should always be used as a source of
symmetry information in preference to the above space-group names.
They are only intended as comments.
;
_shelx_estimated_absorpt_t_max 0.993
_shelx_estimated_absorpt_t_min 0.987
_olex2_refinement_description
;
1. Fixed Uiso
 At 1.2 times of:
  All C(H) groups, All C(H,H) groups
 At 1.5 times of:
  All C(H,H,H) groups
2.a Ternary CH refined with riding coordinates:
 C3(H3), C17(H17)
2.b Secondary CH2 refined with riding coordinates:
 C15(H15A,H15B), C18(H18A,H18B)
2.c Aromatic/amide H refined with riding coordinates:
 C11(H11), C13(H13), C12(H12), C10(H10)
2.d Idealised Me refined as rotating group:
 C20(H20A,H20B,H20C), C28(H28A,H28B,H28C), C32(H32A,H32B,H32C), C24(H24A,H24B,
 H24C)
;
_olex2_submission_special_instructions 'No special instructions were received'

loop_
_space_group_symop_operation_xyz
'x, y, z'
'-x, -y, -z'

loop_
_atom_site_label
_atom_site_type_symbol
_atom_site_fract_x
_atom_site_fract_y
_atom_site_fract_z
_atom_site_U_iso_or_equiv
_atom_site_adp_type
_atom_site_occupancy
_atom_site_site_symmetry_order
_atom_site_calc_flag
_atom_site_refinement_flags_posn
_atom_site_refinement_flags_adp
_atom_site_refinement_flags_occupancy
_atom_site_disorder_assembly
_atom_site_disorder_group
O1 O 0.28974(16) 0.43170(15) 0.24221(12) 0.0231(3) Uani 1 1 d . . . . .
O9 O 0.43060(19) 0.35917(17) 0.48202(12) 0.0305(4) Uani 1 1 d . . . . .
O14 O 0.78715(19) 0.23598(17) 0.20654(13) 0.0325(4) Uani 1 1 d . . . . .
O23 O 0.01140(19) 0.46666(18) 0.34690(13) 0.0349(4) Uani 1 1 d . . . . .
O26 O 0.60176(19) 0.80098(17) 0.03418(13) 0.0325(4) Uani 1 1 d . . . . .
O30 O 0.1542(2) 0.77592(18) 0.28345(14) 0.0410(5) Uani 1 1 d . . . . .
O31 O 0.22734(19) 0.92082(17) 0.11918(13) 0.0350(4) Uani 1 1 d . . . . .
O27 O 0.5504(2) 0.86749(17) 0.18682(13) 0.0345(4) Uani 1 1 d . . . . .
N2 N 0.4367(2) 0.46057(18) 0.16836(14) 0.0203(4) Uani 1 1 d . . . . .
N4 N 0.59289(19) 0.33216(18) 0.32318(13) 0.0193(4) Uani 1 1 d . . . . .
O22 O -0.1066(2) 0.6179(2) 0.20008(16) 0.0504(5) Uani 1 1 d . . . . .
C25 C 0.5294(3) 0.7957(2) 0.12213(18) 0.0230(5) Uani 1 1 d . . . . .
C6 C 0.7324(3) 0.1035(2) 0.39794(18) 0.0241(5) Uani 1 1 d . . . . .
C15 C 0.4671(3) 0.5935(2) 0.28437(17) 0.0233(5) Uani 1 1 d . . . . .
H15A H 0.5459 0.6260 0.3133 0.028 Uiso 1 1 calc R U . . .
H15B H 0.3780 0.5711 0.3418 0.028 Uiso 1 1 calc R U . . .
C3 C 0.5466(2) 0.4669(2) 0.24208(16) 0.0195(4) Uani 1 1 d . . . . .
H3 H 0.6471 0.4904 0.1958 0.023 Uiso 1 1 calc R U . . .
C5 C 0.7146(2) 0.2249(2) 0.29646(18) 0.0233(5) Uani 1 1 d . . . . .
C8 C 0.5334(2) 0.2895(2) 0.43486(17) 0.0217(4) Uani 1 1 d . . . . .
C16 C 0.4045(2) 0.7037(2) 0.17928(17) 0.0216(4) Uani 1 1 d . . . . .
C19 C 0.1606(2) 0.4900(2) 0.17239(18) 0.0243(5) Uani 1 1 d . . . . .
C11 C 0.7078(3) -0.0821(3) 0.6049(2) 0.0364(6) Uani 1 1 d . . . . .
H11 H 0.7000 -0.1477 0.6758 0.044 Uiso 1 1 calc R U . . .
C7 C 0.6249(3) 0.1436(2) 0.48018(18) 0.0241(5) Uani 1 1 d . . . . .
C20 C 0.1318(3) 0.3754(3) 0.1288(2) 0.0333(6) Uani 1 1 d . . . . .
H20A H 0.2267 0.3471 0.0816 0.050 Uiso 1 1 calc R U . . .
H20B H 0.0380 0.4127 0.0867 0.050 Uiso 1 1 calc R U . . .
H20C H 0.1124 0.2931 0.1904 0.050 Uiso 1 1 calc R U . . .
C21 C 0.0084(3) 0.5361(2) 0.24056(19) 0.0288(5) Uani 1 1 d . . . . .
C13 C 0.8300(3) -0.0300(3) 0.4174(2) 0.0326(5) Uani 1 1 d . . . . .
H13 H 0.9042 -0.0572 0.3615 0.039 Uiso 1 1 calc R U . . .
C29 C 0.2481(3) 0.8017(2) 0.20271(19) 0.0271(5) Uani 1 1 d . . . . .
C12 C 0.8149(3) -0.1224(3) 0.5223(2) 0.0376(6) Uani 1 1 d . . . . .
H12 H 0.8791 -0.2152 0.5380 0.045 Uiso 1 1 calc R U . . .
C10 C 0.6119(3) 0.0529(3) 0.58500(19) 0.0314(5) Uani 1 1 d . . . . .
H10 H 0.5402 0.0816 0.6414 0.038 Uiso 1 1 calc R U . . .
C17 C 0.3841(2) 0.6118(2) 0.10609(17) 0.0211(4) Uani 1 1 d . . . . .
H17 H 0.4549 0.6346 0.0360 0.025 Uiso 1 1 calc R U . . .
C18 C 0.2145(3) 0.6162(2) 0.08103(19) 0.0278(5) Uani 1 1 d . . . . .
H18A H 0.2166 0.6044 0.0079 0.033 Uiso 1 1 calc R U . . .
H18B H 0.1417 0.7066 0.0839 0.033 Uiso 1 1 calc R U . . .
C28 C 0.6711(4) 0.9538(3) 0.1469(2) 0.0441(7) Uani 1 1 d . . . . .
H28A H 0.6379 1.0302 0.0812 0.066 Uiso 1 1 calc R U . . .
H28B H 0.7739 0.8953 0.1288 0.066 Uiso 1 1 calc R U . . .
H28C H 0.6834 0.9944 0.2034 0.066 Uiso 1 1 calc R U . . .
C32 C 0.0895(3) 1.0309(3) 0.1316(3) 0.0437(7) Uani 1 1 d . . . . .
H32A H 0.0930 1.1154 0.0687 0.066 Uiso 1 1 calc R U . . .
H32B H 0.0923 1.0542 0.1989 0.066 Uiso 1 1 calc R U . . .
H32C H -0.0097 0.9974 0.1356 0.066 Uiso 1 1 calc R U . . .
C24 C -0.1346(3) 0.5035(3) 0.4151(2) 0.0440(7) Uani 1 1 d . . . . .
H24A H -0.2266 0.4864 0.3891 0.066 Uiso 1 1 calc R U . . .
H24B H -0.1519 0.6037 0.4110 0.066 Uiso 1 1 calc R U . . .
H24C H -0.1235 0.4452 0.4910 0.066 Uiso 1 1 calc R U . . .

loop_
_atom_site_aniso_label
_atom_site_aniso_U_11
_atom_site_aniso_U_22
_atom_site_aniso_U_33
_atom_site_aniso_U_23
_atom_site_aniso_U_13
_atom_site_aniso_U_12
O1 0.0153(7) 0.0284(8) 0.0222(8) -0.0011(6) -0.0035(6) -0.0056(6)
O9 0.0342(9) 0.0304(9) 0.0222(8) -0.0084(7) 0.0064(7) -0.0030(7)
O14 0.0310(9) 0.0332(9) 0.0247(9) -0.0080(7) 0.0059(7) 0.0028(7)
O23 0.0264(8) 0.0453(10) 0.0302(9) -0.0136(8) 0.0000(7) -0.0006(8)
O26 0.0344(9) 0.0384(10) 0.0277(9) -0.0145(7) 0.0095(7) -0.0147(8)
O30 0.0343(10) 0.0385(10) 0.0375(10) -0.0080(8) 0.0164(8) -0.0012(8)
O31 0.0318(9) 0.0254(9) 0.0361(10) -0.0054(7) 0.0064(7) 0.0048(7)
O27 0.0468(10) 0.0362(10) 0.0278(9) -0.0150(8) 0.0076(7) -0.0218(8)
N2 0.0179(8) 0.0232(9) 0.0192(9) -0.0056(7) -0.0004(7) -0.0048(7)
N4 0.0168(8) 0.0215(9) 0.0172(9) -0.0059(7) 0.0004(7) -0.0004(7)
O22 0.0300(10) 0.0550(13) 0.0512(12) -0.0056(10) -0.0065(9) 0.0080(9)
C25 0.0244(11) 0.0206(11) 0.0227(11) -0.0058(9) -0.0003(9) -0.0043(9)
C6 0.0228(11) 0.0241(11) 0.0245(11) -0.0064(9) -0.0032(9) -0.0034(9)
C15 0.0274(11) 0.0230(11) 0.0207(11) -0.0085(9) -0.0024(9) -0.0042(9)
C3 0.0187(10) 0.0201(10) 0.0196(10) -0.0066(8) -0.0004(8) -0.0035(8)
C5 0.0185(10) 0.0255(11) 0.0248(12) -0.0085(9) -0.0018(9) -0.0010(9)
C8 0.0219(10) 0.0271(11) 0.0180(10) -0.0091(9) 0.0005(8) -0.0065(9)
C16 0.0214(10) 0.0217(11) 0.0208(11) -0.0072(9) 0.0021(8) -0.0039(8)
C19 0.0193(10) 0.0281(12) 0.0236(11) -0.0037(9) -0.0064(9) -0.0036(9)
C11 0.0481(15) 0.0308(13) 0.0279(13) 0.0003(11) -0.0106(12) -0.0108(12)
C7 0.0272(11) 0.0245(11) 0.0223(11) -0.0063(9) -0.0046(9) -0.0075(9)
C20 0.0319(13) 0.0405(14) 0.0327(13) -0.0131(11) -0.0037(10) -0.0136(11)
C21 0.0210(11) 0.0294(12) 0.0354(13) -0.0086(11) -0.0068(10) -0.0026(9)
C13 0.0300(12) 0.0308(13) 0.0325(13) -0.0083(11) -0.0041(10) 0.0017(10)
C29 0.0246(11) 0.0245(12) 0.0296(12) -0.0100(10) 0.0034(10) -0.0016(9)
C12 0.0402(14) 0.0260(13) 0.0405(15) -0.0032(11) -0.0112(12) 0.0008(11)
C10 0.0367(13) 0.0321(13) 0.0257(12) -0.0069(10) -0.0028(10) -0.0096(11)
C17 0.0217(10) 0.0218(11) 0.0191(10) -0.0058(9) 0.0000(8) -0.0048(8)
C18 0.0259(11) 0.0299(12) 0.0257(12) -0.0029(10) -0.0079(9) -0.0053(9)
C28 0.0613(18) 0.0434(16) 0.0383(15) -0.0115(12) 0.0023(13) -0.0360(14)
C32 0.0331(14) 0.0268(13) 0.0641(19) -0.0136(13) 0.0020(13) 0.0031(11)
C24 0.0245(13) 0.069(2) 0.0444(16) -0.0316(15) 0.0029(11) -0.0036(13)

loop_
_atom_type_symbol
_atom_type_description
_atom_type_scat_dispersion_real
_atom_type_scat_dispersion_imag
_atom_type_scat_source
C C 0.0033 0.0016 'International Tables Vol C Tables 4.2.6.8 and 6.1.1.4'
H H 0.0000 0.0000 'International Tables Vol C Tables 4.2.6.8 and 6.1.1.4'
N N 0.0061 0.0033 'International Tables Vol C Tables 4.2.6.8 and 6.1.1.4'
O O 0.0106 0.0060 'International Tables Vol C Tables 4.2.6.8 and 6.1.1.4'

loop_
_citation_id
_citation_doi
_citation_year
1 10.26434/chemrxiv-2025-9mgc4 2025

loop_
_geom_angle_atom_site_label_1
_geom_angle_atom_site_label_2
_geom_angle_atom_site_label_3
_geom_angle
_geom_angle_site_symmetry_1
_geom_angle_site_symmetry_3
_geom_angle_publ_flag
C19 O1 N2 104.67(15) . . ?
C21 O23 C24 115.0(2) . . ?
C29 O31 C32 117.11(19) . . ?
C25 O27 C28 116.44(18) . . ?
O1 N2 C17 101.53(15) . . ?
C3 N2 O1 103.32(15) . . ?
C3 N2 C17 103.21(16) . . ?
C5 N4 C3 120.83(17) . . ?
C5 N4 C8 111.08(17) . . ?
C8 N4 C3 128.06(17) . . ?
O26 C25 O27 124.1(2) . . ?
O26 C25 C16 126.2(2) . . ?
O27 C25 C16 109.70(18) . . ?
C7 C6 C5 107.47(19) . . ?
C13 C6 C5 131.2(2) . . ?
C13 C6 C7 121.3(2) . . ?
H15A C15 H15B 109.3 . . ?
C3 C15 H15A 111.5 . . ?
C3 C15 H15B 111.5 . . ?
C3 C15 C16 101.20(17) . . ?
C16 C15 H15A 111.5 . . ?
C16 C15 H15B 111.5 . . ?
N2 C3 C15 106.07(17) . . ?
N2 C3 H3 106.9 . . ?
N4 C3 N2 112.50(17) . . ?
N4 C3 C15 117.00(18) . . ?
N4 C3 H3 106.9 . . ?
C15 C3 H3 106.9 . . ?
O14 C5 N4 124.1(2) . . ?
O14 C5 C6 129.3(2) . . ?
N4 C5 C6 106.61(18) . . ?
O9 C8 N4 126.4(2) . . ?
O9 C8 C7 128.1(2) . . ?
N4 C8 C7 105.44(18) . . ?
C25 C16 C15 109.74(18) . . ?
C25 C16 C17 110.46(17) . . ?
C15 C16 C17 104.23(17) . . ?
C29 C16 C25 107.65(18) . . ?
C29 C16 C15 112.28(18) . . ?
C29 C16 C17 112.48(18) . . ?
O1 C19 C20 109.53(18) . . ?
O1 C19 C21 108.30(18) . . ?
O1 C19 C18 105.51(17) . . ?
C20 C19 C18 113.2(2) . . ?
C21 C19 C20 107.89(19) . . ?
C21 C19 C18 112.31(19) . . ?
C12 C11 H11 119.6 . . ?
C10 C11 H11 119.6 . . ?
C10 C11 C12 120.9(2) . . ?
C6 C7 C8 109.38(19) . . ?
C10 C7 C6 121.6(2) . . ?
C10 C7 C8 129.0(2) . . ?
C19 C20 H20A 109.5 . . ?
C19 C20 H20B 109.5 . . ?
C19 C20 H20C 109.5 . . ?
H20A C20 H20B 109.5 . . ?
H20A C20 H20C 109.5 . . ?
H20B C20 H20C 109.5 . . ?
O23 C21 C19 113.00(19) . . ?
O22 C21 O23 124.4(2) . . ?
O22 C21 C19 122.3(2) . . ?
C6 C13 H13 121.4 . . ?
C6 C13 C12 117.2(2) . . ?
C12 C13 H13 121.4 . . ?
O30 C29 O31 124.6(2) . . ?
O30 C29 C16 125.6(2) . . ?
O31 C29 C16 109.85(18) . . ?
C11 C12 H12 119.3 . . ?
C13 C12 C11 121.5(2) . . ?
C13 C12 H12 119.3 . . ?
C11 C10 H10 121.3 . . ?
C7 C10 C11 117.5(2) . . ?
C7 C10 H10 121.3 . . ?
N2 C17 C16 107.04(17) . . ?
N2 C17 H17 109.4 . . ?
N2 C17 C18 102.55(16) . . ?
C16 C17 H17 109.4 . . ?
C18 C17 C16 118.70(18) . . ?
C18 C17 H17 109.4 . . ?
C19 C18 H18A 111.0 . . ?
C19 C18 H18B 111.0 . . ?
C17 C18 C19 103.80(17) . . ?
C17 C18 H18A 111.0 . . ?
C17 C18 H18B 111.0 . . ?
H18A C18 H18B 109.0 . . ?
O27 C28 H28A 109.5 . . ?
O27 C28 H28B 109.5 . . ?
O27 C28 H28C 109.5 . . ?
H28A C28 H28B 109.5 . . ?
H28A C28 H28C 109.5 . . ?
H28B C28 H28C 109.5 . . ?
O31 C32 H32A 109.5 . . ?
O31 C32 H32B 109.5 . . ?
O31 C32 H32C 109.5 . . ?
H32A C32 H32B 109.5 . . ?
H32A C32 H32C 109.5 . . ?
H32B C32 H32C 109.5 . . ?
O23 C24 H24A 109.5 . . ?
O23 C24 H24B 109.5 . . ?
O23 C24 H24C 109.5 . . ?
H24A C24 H24B 109.5 . . ?
H24A C24 H24C 109.5 . . ?
H24B C24 H24C 109.5 . . ?

loop_
_geom_bond_atom_site_label_1
_geom_bond_atom_site_label_2
_geom_bond_distance
_geom_bond_site_symmetry_2
_geom_bond_publ_flag
O1 N2 1.483(2) . ?
O1 C19 1.441(3) . ?
O9 C8 1.208(3) . ?
O14 C5 1.213(3) . ?
O23 C21 1.334(3) . ?
O23 C24 1.456(3) . ?
O26 C25 1.197(3) . ?
O30 C29 1.210(3) . ?
O31 C29 1.339(3) . ?
O31 C32 1.451(3) . ?
O27 C25 1.332(3) . ?
O27 C28 1.443(3) . ?
N2 C3 1.475(3) . ?
N2 C17 1.489(3) . ?
N4 C3 1.448(3) . ?
N4 C5 1.409(3) . ?
N4 C8 1.416(3) . ?
O22 C21 1.202(3) . ?
C25 C16 1.534(3) . ?
C6 C5 1.488(3) . ?
C6 C7 1.390(3) . ?
C6 C13 1.386(3) . ?
C15 H15A 0.9900 . ?
C15 H15B 0.9900 . ?
C15 C3 1.529(3) . ?
C15 C16 1.542(3) . ?
C3 H3 1.0000 . ?
C8 C7 1.485(3) . ?
C16 C29 1.521(3) . ?
C16 C17 1.584(3) . ?
C19 C20 1.532(3) . ?
C19 C21 1.518(3) . ?
C19 C18 1.547(3) . ?
C11 H11 0.9500 . ?
C11 C12 1.393(4) . ?
C11 C10 1.393(4) . ?
C7 C10 1.381(3) . ?
C20 H20A 0.9800 . ?
C20 H20B 0.9800 . ?
C20 H20C 0.9800 . ?
C13 H13 0.9500 . ?
C13 C12 1.389(4) . ?
C12 H12 0.9500 . ?
C10 H10 0.9500 . ?
C17 H17 1.0000 . ?
C17 C18 1.534(3) . ?
C18 H18A 0.9900 . ?
C18 H18B 0.9900 . ?
C28 H28A 0.9800 . ?
C28 H28B 0.9800 . ?
C28 H28C 0.9800 . ?
C32 H32A 0.9800 . ?
C32 H32B 0.9800 . ?
C32 H32C 0.9800 . ?
C24 H24A 0.9800 . ?
C24 H24B 0.9800 . ?
C24 H24C 0.9800 . ?

loop_
_geom_torsion_atom_site_label_1
_geom_torsion_atom_site_label_2
_geom_torsion_atom_site_label_3
_geom_torsion_atom_site_label_4
_geom_torsion
_geom_torsion_site_symmetry_1
_geom_torsion_site_symmetry_2
_geom_torsion_site_symmetry_3
_geom_torsion_site_symmetry_4
_geom_torsion_publ_flag
O1 N2 C3 N4 65.32(19) . . . . ?
O1 N2 C3 C15 -63.79(18) . . . . ?
O1 N2 C17 C16 82.59(17) . . . . ?
O1 N2 C17 C18 -43.06(18) . . . . ?
O1 C19 C21 O23 -24.4(3) . . . . ?
O1 C19 C21 O22 161.5(2) . . . . ?
O1 C19 C18 C17 3.2(2) . . . . ?
O9 C8 C7 C6 -179.7(2) . . . . ?
O9 C8 C7 C10 1.6(4) . . . . ?
O26 C25 C16 C15 115.2(2) . . . . ?
O26 C25 C16 C29 -122.3(2) . . . . ?
O26 C25 C16 C17 0.9(3) . . . . ?
O27 C25 C16 C15 -62.8(2) . . . . ?
O27 C25 C16 C29 59.6(2) . . . . ?
O27 C25 C16 C17 -177.20(17) . . . . ?
N2 O1 C19 C20 91.81(19) . . . . ?
N2 O1 C19 C21 -150.76(16) . . . . ?
N2 O1 C19 C18 -30.3(2) . . . . ?
N2 C17 C18 C19 24.7(2) . . . . ?
N4 C8 C7 C6 -0.2(2) . . . . ?
N4 C8 C7 C10 -178.9(2) . . . . ?
C25 C16 C29 O30 -143.0(2) . . . . ?
C25 C16 C29 O31 38.3(2) . . . . ?
C25 C16 C17 N2 116.67(18) . . . . ?
C25 C16 C17 C18 -128.1(2) . . . . ?
C6 C7 C10 C11 -1.6(3) . . . . ?
C6 C13 C12 C11 -0.9(4) . . . . ?
C15 C16 C29 O30 -22.1(3) . . . . ?
C15 C16 C29 O31 159.16(18) . . . . ?
C15 C16 C17 N2 -1.1(2) . . . . ?
C15 C16 C17 C18 114.1(2) . . . . ?
C3 N2 C17 C16 -24.23(19) . . . . ?
C3 N2 C17 C18 -149.88(16) . . . . ?
C3 N4 C5 O14 -0.4(3) . . . . ?
C3 N4 C5 C6 179.29(17) . . . . ?
C3 N4 C8 O9 0.9(3) . . . . ?
C3 N4 C8 C7 -178.59(18) . . . . ?
C3 C15 C16 C25 -93.41(19) . . . . ?
C3 C15 C16 C29 146.90(18) . . . . ?
C3 C15 C16 C17 24.9(2) . . . . ?
C5 N4 C3 N2 80.2(2) . . . . ?
C5 N4 C3 C15 -156.62(18) . . . . ?
C5 N4 C8 O9 178.9(2) . . . . ?
C5 N4 C8 C7 -0.6(2) . . . . ?
C5 C6 C7 C8 0.9(2) . . . . ?
C5 C6 C7 C10 179.7(2) . . . . ?
C5 C6 C13 C12 -178.2(2) . . . . ?
C8 N4 C3 N2 -102.0(2) . . . . ?
C8 N4 C3 C15 21.2(3) . . . . ?
C8 N4 C5 O14 -178.6(2) . . . . ?
C8 N4 C5 C6 1.1(2) . . . . ?
C8 C7 C10 C11 177.0(2) . . . . ?
C16 C15 C3 N2 -41.86(19) . . . . ?
C16 C15 C3 N4 -168.29(17) . . . . ?
C16 C17 C18 C19 -93.0(2) . . . . ?
C19 O1 N2 C3 153.29(16) . . . . ?
C19 O1 N2 C17 46.56(18) . . . . ?
C7 C6 C5 O14 178.5(2) . . . . ?
C7 C6 C5 N4 -1.2(2) . . . . ?
C7 C6 C13 C12 0.6(3) . . . . ?
C20 C19 C21 O23 94.1(2) . . . . ?
C20 C19 C21 O22 -80.0(3) . . . . ?
C20 C19 C18 C17 -116.6(2) . . . . ?
C21 C19 C18 C17 121.0(2) . . . . ?
C13 C6 C5 O14 -2.6(4) . . . . ?
C13 C6 C5 N4 177.7(2) . . . . ?
C13 C6 C7 C8 -178.2(2) . . . . ?
C13 C6 C7 C10 0.7(3) . . . . ?
C29 C16 C17 N2 -123.02(18) . . . . ?
C29 C16 C17 C18 -7.7(3) . . . . ?
C12 C11 C10 C7 1.3(4) . . . . ?
C10 C11 C12 C13 -0.1(4) . . . . ?
C17 N2 C3 N4 170.78(16) . . . . ?
C17 N2 C3 C15 41.67(19) . . . . ?
C17 C16 C29 O30 95.1(3) . . . . ?
C17 C16 C29 O31 -83.7(2) . . . . ?
C18 C19 C21 O23 -140.5(2) . . . . ?
C18 C19 C21 O22 45.4(3) . . . . ?
C28 O27 C25 O26 -1.3(3) . . . . ?
C28 O27 C25 C16 176.8(2) . . . . ?
C32 O31 C29 O30 5.7(4) . . . . ?
C32 O31 C29 C16 -175.5(2) . . . . ?
C24 O23 C21 O22 -3.9(4) . . . . ?
C24 O23 C21 C19 -177.8(2) . . . . ?
